data_4023761
loop_
_publ_author_name
'Abdul Hameed'
'Alexander J. Blake'
'Christopher J. Hayes'

_publ_section_title
;
 A Second Generation Formal Synthesis of (-)-Cephalotaxine
;
_journal_name_full 'Journal of Organic Chemistry'
_journal_page_first 8045
_journal_page_last 8048
_journal_paper_doi 10.1021/jo801540q
_journal_volume 73
_journal_year 2008
_chemical_formula_moiety 'C9 H13 N O3'
_chemical_formula_sum 'C9 H13 N O3'
_chemical_formula_weight 183.20
_chemical_name_systematic
; 
 ? 
;
_space_group_IT_number 19
_symmetry_cell_setting orthorhombic
_symmetry_space_group_name_Hall 'P 2ac 2ab'
_symmetry_space_group_name_H-M 'P 21 21 21'
_atom_sites_solution_hydrogens 'O-H from delta-F; others placed geometrically'
_atom_sites_solution_primary direct
_audit_creation_method 'enCIFer editing of SHELXL97 CIF output'
_cell_angle_alpha 90.00
_cell_angle_beta 90.00
_cell_angle_gamma 90.00
_cell_formula_units_Z 4
_cell_length_a 5.5997(6)
_cell_length_b 11.7922(13)
_cell_length_c 13.075(2)
_cell_measurement_reflns_used 1559
_cell_measurement_temperature 150(2)
_cell_measurement_theta_max 26.8
_cell_measurement_theta_min 2.3
_cell_volume 863.4(3)
_computing_cell_refinement 'Bruker SAINT version 6.36A (Bruker, 2000)'
_computing_data_collection 'Bruker SMART version 5.625 (Bruker, 2001)'
_computing_data_reduction 'Bruker SAINT; SHELXTL (Sheldrick, 2008)'
_computing_molecular_graphics 'PLATON (Spek, 2003)'
_computing_publication_material 'enCIFer (Allen et al., 2004); PLATON'
_computing_structure_refinement 'SHELXL97 (Sheldrick, 2008)'
_computing_structure_solution 'SHELXS97 (Sheldrick, 2008)'
_diffrn_ambient_temperature 150(2)
_diffrn_measured_fraction_theta_full 0.994
_diffrn_measured_fraction_theta_max 0.994
_diffrn_measurement_device_type 'Bruker SMART APEX CCD area detector'
_diffrn_measurement_method omega
_diffrn_radiation_monochromator graphite
_diffrn_radiation_source 'sealed tube'
_diffrn_radiation_type MoK\a
_diffrn_radiation_wavelength 0.71073
_diffrn_reflns_av_R_equivalents 0.094
_diffrn_reflns_av_sigmaI/netI 0.060
_diffrn_reflns_limit_h_max 7
_diffrn_reflns_limit_h_min -7
_diffrn_reflns_limit_k_max 15
_diffrn_reflns_limit_k_min -11
_diffrn_reflns_limit_l_max 16
_diffrn_reflns_limit_l_min -16
_diffrn_reflns_number 5423
_diffrn_reflns_theta_full 27.50
_diffrn_reflns_theta_max 27.51
_diffrn_reflns_theta_min 2.33
_diffrn_standards_decay_% 0
_diffrn_standards_number 0
_exptl_absorpt_coefficient_mu 0.106
_exptl_absorpt_correction_type none
_exptl_crystal_colour colourless
_exptl_crystal_density_diffrn 1.409
_exptl_crystal_density_method 'not measured'
_exptl_crystal_description column
_exptl_crystal_F_000 392
_exptl_crystal_size_max 0.57
_exptl_crystal_size_mid 0.11
_exptl_crystal_size_min 0.09
_refine_diff_density_max 0.20
_refine_diff_density_min -0.20
_refine_diff_density_rms 0.04
_refine_ls_extinction_coef 0.013(3)
_refine_ls_extinction_expression Fc^*^=kFc[1+0.001xFc^2^\l^3^/sin(2\q)]^-1/4^
_refine_ls_extinction_method SHELXL
_refine_ls_goodness_of_fit_ref 1.15
_refine_ls_hydrogen_treatment 'rigid rotor; riding model'
_refine_ls_matrix_type full
_refine_ls_number_parameters 120
_refine_ls_number_reflns 1167
_refine_ls_number_restraints 0
_refine_ls_restrained_S_all 1.15
_refine_ls_R_factor_all 0.0437
_refine_ls_R_factor_gt 0.0379
_refine_ls_shift/su_max 0.001
_refine_ls_shift/su_mean 0.000
_refine_ls_structure_factor_coef Fsqd
_refine_ls_weighting_details 'calc w=1/[\s^2^(Fo^2^)+(0.016P)^2^] where P=(Fo^2^+2Fc^2^)/3'
_refine_ls_weighting_scheme calc
_refine_ls_wR_factor_gt 0.0758
_refine_ls_wR_factor_ref 0.0776
_reflns_number_gt 1035
_reflns_number_total 1167
_reflns_threshold_expression I>2sigma(I)
_cod_data_source_file jo801540q_si_001.cif
_cod_data_source_block pntlon
_cod_depositor_comments
;
The following automatic conversions were performed:
'_symmetry_cell_setting' value 'Orthorhombic' changed to 'orthorhombic'
according to '/home/saulius/struct/CIF-dictionaries/cif_core.dic'
dictionary named 'cif_core.dic' version 2.4.1 from 2010-06-29.

Automatic conversion script
Id: cif_fix_enum 1527 2010-12-29 10:47:43Z saulius 
;
_cod_database_code 4023761

loop_
_symmetry_equiv_pos_as_xyz
'x, y, z'
'-x+1/2, -y, z+1/2'
'-x, y+1/2, -z+1/2'
'x+1/2, -y+1/2, -z'

loop_
_atom_site_label
_atom_site_type_symbol
_atom_site_fract_x
_atom_site_fract_y
_atom_site_fract_z
_atom_site_U_iso_or_equiv
_atom_site_adp_type
_atom_site_occupancy
_atom_site_symmetry_multiplicity
_atom_site_calc_flag
_atom_site_refinement_flags
_atom_site_disorder_assembly
_atom_site_disorder_group
C1 C 0.2305(4) 0.24198(17) 0.14872(14) 0.0272(5) Uani 1 1 d . . .
H1A H 0.3652 0.2065 0.1117 0.033 Uiso 1 1 calc R . .
H1B H 0.2334 0.3248 0.1365 0.033 Uiso 1 1 calc R . .
C2 C -0.0102(4) 0.19022(19) 0.11513(15) 0.0306(5) Uani 1 1 d . . .
H2A H -0.1019 0.2450 0.0733 0.037 Uiso 1 1 calc R . .
H2B H 0.0160 0.1206 0.0744 0.037 Uiso 1 1 calc R . .
C3 C -0.1448(4) 0.16248(19) 0.21481(14) 0.0239(5) Uani 1 1 d . . .
H3A H -0.2370 0.2287 0.2395 0.029 Uiso 1 1 calc R . .
H3B H -0.2543 0.0974 0.2055 0.029 Uiso 1 1 calc R . .
C4 C 0.0585(4) 0.13310(16) 0.28806(14) 0.0198(5) Uani 1 1 d . . .
N5 N 0.2417(3) 0.21624(14) 0.25926(11) 0.0204(4) Uani 1 1 d . . .
C6 C 0.2666(4) 0.29793(17) 0.33123(15) 0.0229(5) Uani 1 1 d . . .
O7 O 0.1541(3) 0.26590(11) 0.41881(9) 0.0249(4) Uani 1 1 d . . .
C8 C 0.0307(4) 0.15841(16) 0.40344(13) 0.0205(4) Uani 1 1 d . . .
H8 H -0.1413 0.1639 0.4234 0.025 Uiso 1 1 calc R . .
C9 C 0.1579(4) 0.06148(17) 0.46095(15) 0.0256(5) Uani 1 1 d . . .
H9 H 0.2608 0.0914 0.5173 0.031 Uiso 1 1 calc R . .
C10 C 0.3067(4) 0.00151(18) 0.37941(15) 0.0273(5) Uani 1 1 d . . .
H10A H 0.3332 -0.0790 0.3975 0.033 Uiso 1 1 calc R . .
H10B H 0.4634 0.0391 0.3704 0.033 Uiso 1 1 calc R . .
C11 C 0.1550(4) 0.01198(17) 0.28275(14) 0.0231(5) Uani 1 1 d . . .
H11A H 0.0231 -0.0440 0.2829 0.028 Uiso 1 1 calc R . .
H11B H 0.2531 0.0007 0.2206 0.028 Uiso 1 1 calc R . .
O12 O 0.3727(3) 0.38709(12) 0.32529(11) 0.0317(4) Uani 1 1 d . . .
O13 O -0.0142(3) -0.01716(12) 0.49877(11) 0.0340(4) Uani 1 1 d . . .
H13O H -0.0780 0.0092 0.5518 0.051 Uiso 1 1 calc R . .

loop_
_atom_site_aniso_label
_atom_site_aniso_U_11
_atom_site_aniso_U_22
_atom_site_aniso_U_33
_atom_site_aniso_U_23
_atom_site_aniso_U_13
_atom_site_aniso_U_12
C1 0.0330(13) 0.0310(12) 0.0175(10) 0.0038(8) 0.0073(9) 0.0052(10)
C2 0.0342(13) 0.0401(13) 0.0177(10) 0.0001(9) -0.0037(10) 0.0042(11)
C3 0.0209(10) 0.0291(10) 0.0218(10) -0.0033(9) -0.0007(9) 0.0016(10)
C4 0.0191(10) 0.0241(11) 0.0161(9) -0.0029(8) 0.0032(8) 0.0002(8)
N5 0.0201(9) 0.0258(9) 0.0152(8) 0.0009(6) 0.0029(7) -0.0004(8)
C6 0.0212(11) 0.0254(10) 0.0222(10) 0.0023(8) -0.0031(9) 0.0009(10)
O7 0.0326(8) 0.0248(7) 0.0173(7) -0.0023(6) -0.0004(6) -0.0043(7)
C8 0.0222(10) 0.0232(10) 0.0159(9) -0.0028(7) 0.0028(9) -0.0012(9)
C9 0.0315(13) 0.0260(12) 0.0194(10) 0.0026(8) 0.0007(9) -0.0026(10)
C10 0.0273(13) 0.0287(11) 0.0258(10) 0.0032(9) 0.0008(9) 0.0056(10)
C11 0.0255(11) 0.0232(10) 0.0207(10) -0.0023(8) 0.0021(9) 0.0019(10)
O12 0.0361(9) 0.0297(8) 0.0292(8) 0.0028(6) -0.0049(7) -0.0111(8)
O13 0.0474(11) 0.0276(8) 0.0269(8) 0.0026(7) 0.0124(8) -0.0050(8)

loop_
_atom_type_symbol
_atom_type_description
_atom_type_scat_dispersion_real
_atom_type_scat_dispersion_imag
_atom_type_scat_source
C C 0.0033 0.0000 'International Tables Vol C Tables 4.2.6.8 and 6.1.1.4'
H H 0.0000 0.0000 'International Tables Vol C Tables 4.2.6.8 and 6.1.1.4'
N N 0.0061 0.0000 'International Tables Vol C Tables 4.2.6.8 and 6.1.1.4'
O O 0.0106 0.0000 'International Tables Vol C Tables 4.2.6.8 and 6.1.1.4'

loop_
_geom_angle_atom_site_label_1
_geom_angle_atom_site_label_2
_geom_angle_atom_site_label_3
_geom_angle
_geom_angle_site_symmetry_1
_geom_angle_site_symmetry_3
_geom_angle_publ_flag
N5 C1 C2 103.55(16) . . ?
N5 C1 H1A 111.1 . . ?
C2 C1 H1A 111.1 . . ?
N5 C1 H1B 111.1 . . ?
C2 C1 H1B 111.1 . . ?
H1A C1 H1B 109.0 . . ?
C3 C2 C1 105.69(15) . . ?
C3 C2 H2A 110.6 . . ?
C1 C2 H2A 110.6 . . ?
C3 C2 H2B 110.6 . . ?
C1 C2 H2B 110.6 . . ?
H2A C2 H2B 108.7 . . ?
C4 C3 C2 102.36(16) . . ?
C4 C3 H3A 111.3 . . ?
C2 C3 H3A 111.3 . . ?
C4 C3 H3B 111.3 . . ?
C2 C3 H3B 111.3 . . ?
H3A C3 H3B 109.2 . . ?
N5 C4 C3 102.03(14) . . ?
N5 C4 C11 111.43(16) . . ?
C3 C4 C11 116.54(17) . . ?
N5 C4 C8 101.06(15) . . ?
C3 C4 C8 119.54(16) . . ?
C11 C4 C8 105.09(15) . . ?
C6 N5 C4 111.63(16) . . ?
C6 N5 C1 122.54(16) . . ?
C4 N5 C1 110.98(15) . . ?
O12 C6 N5 128.61(19) . . ?
O12 C6 O7 121.51(19) . . ?
N5 C6 O7 109.88(17) . . ?
C6 O7 C8 110.17(14) . . ?
O7 C8 C9 110.99(16) . . ?
O7 C8 C4 104.76(15) . . ?
C9 C8 C4 106.63(16) . . ?
O7 C8 H8 111.4 . . ?
C9 C8 H8 111.4 . . ?
C4 C8 H8 111.4 . . ?
O13 C9 C10 108.05(17) . . ?
O13 C9 C8 109.81(17) . . ?
C10 C9 C8 104.77(16) . . ?
O13 C9 H9 111.3 . . ?
C10 C9 H9 111.3 . . ?
C8 C9 H9 111.3 . . ?
C9 C10 C11 103.68(16) . . ?
C9 C10 H10A 111.0 . . ?
C11 C10 H10A 111.0 . . ?
C9 C10 H10B 111.0 . . ?
C11 C10 H10B 111.0 . . ?
H10A C10 H10B 109.0 . . ?
C10 C11 C4 103.56(16) . . ?
C10 C11 H11A 111.0 . . ?
C4 C11 H11A 111.0 . . ?
C10 C11 H11B 111.0 . . ?
C4 C11 H11B 111.0 . . ?
H11A C11 H11B 109.0 . . ?
C9 O13 H13O 109.5 . . ?

loop_
_geom_bond_atom_site_label_1
_geom_bond_atom_site_label_2
_geom_bond_distance
_geom_bond_site_symmetry_2
_geom_bond_publ_flag
C1 N5 1.478(2) . ?
C1 C2 1.543(3) . ?
C1 H1A 0.9900 . ?
C1 H1B 0.9900 . ?
C2 C3 1.540(3) . ?
C2 H2A 0.9900 . ?
C2 H2B 0.9900 . ?
C3 C4 1.527(3) . ?
C3 H3A 0.9900 . ?
C3 H3B 0.9900 . ?
C4 N5 1.468(2) . ?
C4 C11 1.529(3) . ?
C4 C8 1.546(2) . ?
N5 C6 1.354(3) . ?
C6 O12 1.210(2) . ?
C6 O7 1.360(2) . ?
O7 C8 1.458(2) . ?
C8 C9 1.543(3) . ?
C8 H8 1.0000 . ?
C9 O13 1.426(2) . ?
C9 C10 1.527(3) . ?
C9 H9 1.0000 . ?
C10 C11 1.528(3) . ?
C10 H10A 0.9900 . ?
C10 H10B 0.9900 . ?
C11 H11A 0.9900 . ?
C11 H11B 0.9900 . ?
O13 H13O 0.8400 . ?

loop_
_geom_hbond_atom_site_label_D
_geom_hbond_atom_site_label_H
_geom_hbond_atom_site_label_A
_geom_hbond_distance_DH
_geom_hbond_distance_HA
_geom_hbond_distance_DA
_geom_hbond_angle_DHA
_geom_hbond_site_symmetry_A
O13 H13O O12 0.84 2.04 2.837(2) 159 4_456

loop_
_geom_torsion_atom_site_label_1
_geom_torsion_atom_site_label_2
_geom_torsion_atom_site_label_3
_geom_torsion_atom_site_label_4
_geom_torsion
_geom_torsion_site_symmetry_1
_geom_torsion_site_symmetry_2
_geom_torsion_site_symmetry_3
_geom_torsion_site_symmetry_4
_geom_torsion_publ_flag
N5 C1 C2 C3 12.7(2) . . . . ?
C1 C2 C3 C4 -32.0(2) . . . . ?
C2 C3 C4 N5 38.74(19) . . . . ?
C2 C3 C4 C11 -82.9(2) . . . . ?
C2 C3 C4 C8 149.00(17) . . . . ?
C3 C4 N5 C6 107.55(18) . . . . ?
C11 C4 N5 C6 -127.39(18) . . . . ?
C8 C4 N5 C6 -16.2(2) . . . . ?
C3 C4 N5 C1 -32.97(19) . . . . ?
C11 C4 N5 C1 92.09(18) . . . . ?
C8 C4 N5 C1 -156.70(15) . . . . ?
C2 C1 N5 C6 -122.7(2) . . . . ?
C2 C1 N5 C4 12.8(2) . . . . ?
C4 N5 C6 O12 -167.7(2) . . . . ?
C1 N5 C6 O12 -32.5(3) . . . . ?
C4 N5 C6 O7 13.5(2) . . . . ?
C1 N5 C6 O7 148.70(19) . . . . ?
O12 C6 O7 C8 177.03(19) . . . . ?
N5 C6 O7 C8 -4.0(2) . . . . ?
C6 O7 C8 C9 108.55(18) . . . . ?
C6 O7 C8 C4 -6.2(2) . . . . ?
N5 C4 C8 O7 12.80(18) . . . . ?
C3 C4 C8 O7 -98.0(2) . . . . ?
C11 C4 C8 O7 128.79(16) . . . . ?
N5 C4 C8 C9 -104.92(16) . . . . ?
C3 C4 C8 C9 144.29(18) . . . . ?
C11 C4 C8 C9 11.1(2) . . . . ?
O7 C8 C9 O13 144.68(15) . . . . ?
C4 C8 C9 O13 -101.79(18) . . . . ?
O7 C8 C9 C10 -99.50(18) . . . . ?
C4 C8 C9 C10 14.0(2) . . . . ?
O13 C9 C10 C11 83.18(19) . . . . ?
C8 C9 C10 C11 -33.9(2) . . . . ?
C9 C10 C11 C4 41.0(2) . . . . ?
N5 C4 C11 C10 76.69(18) . . . . ?
C3 C4 C11 C10 -166.79(16) . . . . ?
C8 C4 C11 C10 -31.9(2) . . . . ?

loop_
_cod_related_entry_id
_cod_related_entry_database
_cod_related_entry_code
1 ChemSpider 30658768
